data_7155893
loop_
_publ_author_name
'Mehr, S. Hessam M.'
'Oshima, Hiroya'
'Carta, Veronica'
'Patrick, Brian O.'
'White, Nicholas G.'
'MacLachlan, Mark J.'

_publ_section_title
;
 Tuning the tautomeric behavior of tris(salicylaldimines)
;
_journal_name_full 'Org. Biomol. Chem.'
_journal_paper_doi 10.1039/C7OB02058A
_journal_year 2017
_chemical_formula_moiety '1(C27 H6 F15 N3 O3)'
_chemical_formula_sum 'C27 H6 F15 N3 O3'
_chemical_formula_weight 705.35
_space_group_crystal_system monoclinic
_space_group_IT_number 7
_space_group_name_Hall 'P -2yc'
_space_group_name_H-M_alt 'P 1 c 1'
_symmetry_space_group_name_Hall 'P -2yc'
_symmetry_space_group_name_H-M 'P 1 c 1'
_atom_sites_solution_hydrogens mixed
_atom_sites_solution_primary direct
_audit_creation_date 2016-07-04
_audit_creation_method
;
Olex2 1.2
(compiled 2016.02.19 svn.r3266 for OlexSys, GUI svn.r5155)
;
_audit_update_record
;
2017-08-16 deposited with the CCDC.
2017-09-19 downloaded from the CCDC.
;
_cell_angle_alpha 90
_cell_angle_beta 97.23(3)
_cell_angle_gamma 90
_cell_formula_units_Z 4
_cell_length_a 21.834(4)
_cell_length_b 4.9270(10)
_cell_length_c 22.042(4)
_cell_measurement_reflns_used 9887
_cell_measurement_temperature 100(2)
_cell_measurement_theta_max 29.42
_cell_measurement_theta_min 2.72
_cell_volume 2352.3(8)
_computing_molecular_graphics 'Olex2 (Dolomanov et al., 2009)'
_computing_publication_material 'Olex2 (Dolomanov et al., 2009)'
_computing_structure_refinement 'XL (Sheldrick, 2008)'
_computing_structure_solution 'XT (Sheldrick, 2015)'
_diffrn_ambient_temperature 100(2)
_diffrn_detector 'Bruker APEX2 area detector'
_diffrn_detector_area_resol_mean 7.9
_diffrn_detector_type 'CCD area detector'
_diffrn_measured_fraction_theta_full 0.992
_diffrn_measured_fraction_theta_max 0.963
_diffrn_measurement_device 'Bruker-Nonius Kappa diffractometer'
_diffrn_measurement_device_type 'MAR300 CCD'
_diffrn_measurement_method '\k and \w scans'
_diffrn_radiation_monochromator 'Silicon 111'
_diffrn_radiation_probe x-ray
_diffrn_radiation_source 'bending magnet'
_diffrn_radiation_wavelength 0.68879
_diffrn_reflns_av_R_equivalents 0.0348
_diffrn_reflns_av_unetI/netI 0.0371
_diffrn_reflns_Laue_measured_fraction_full 0.992
_diffrn_reflns_Laue_measured_fraction_max 0.963
_diffrn_reflns_limit_h_max 28
_diffrn_reflns_limit_h_min -28
_diffrn_reflns_limit_k_max 6
_diffrn_reflns_limit_k_min -6
_diffrn_reflns_limit_l_max 28
_diffrn_reflns_limit_l_min -28
_diffrn_reflns_number 35158
_diffrn_reflns_point_group_measured_fraction_full 0.992
_diffrn_reflns_point_group_measured_fraction_max 0.964
_diffrn_reflns_theta_full 24.411
_diffrn_reflns_theta_max 27.311
_diffrn_reflns_theta_min 0.911
_diffrn_source synchrotron
_diffrn_standards_number 0
_exptl_absorpt_coefficient_mu 0.198
_exptl_absorpt_correction_T_max 0.998
_exptl_absorpt_correction_T_min 0.692
_exptl_absorpt_correction_type multi-scan
_exptl_absorpt_process_details
;
SADABS-2008/1 (Bruker,2008) was used for absorption correction.
wR2(int) was 0.0596 before and 0.0563 after correction.
The Ratio of minimum to maximum transmission is 0.6934.
The \l/2 correction factor is 0.0000.
;
_exptl_crystal_colour yellow
_exptl_crystal_density_diffrn 1.992
_exptl_crystal_description needle
_exptl_crystal_F_000 1392
_exptl_crystal_size_max 0.10
_exptl_crystal_size_mid 0.01
_exptl_crystal_size_min 0.01
_refine_diff_density_max 0.264
_refine_diff_density_min -0.212
_refine_diff_density_rms 0.047
_refine_ls_abs_structure_details
;
 Refined as an inversion twin.
;
_refine_ls_abs_structure_Flack 0.0(4)
_refine_ls_extinction_method none
_refine_ls_goodness_of_fit_ref 1.104
_refine_ls_hydrogen_treatment mixed
_refine_ls_matrix_type full
_refine_ls_number_parameters 1102
_refine_ls_number_reflns 11208
_refine_ls_number_restraints 1136
_refine_ls_restrained_S_all 1.065
_refine_ls_R_factor_all 0.0390
_refine_ls_R_factor_gt 0.0344
_refine_ls_shift/su_max 0.000
_refine_ls_shift/su_mean 0.000
_refine_ls_structure_factor_coef Fsqd
_refine_ls_weighting_details 'w=1/[\s^2^(Fo^2^)+(0.0568P)^2^] where P=(Fo^2^+2Fc^2^)/3'
_refine_ls_weighting_scheme calc
_refine_ls_wR_factor_gt 0.0903
_refine_ls_wR_factor_ref 0.0929
_reflns_Friedel_coverage 0.999
_reflns_Friedel_fraction_full 0.992
_reflns_Friedel_fraction_max 0.964
_reflns_number_gt 9991
_reflns_number_total 11208
_reflns_threshold_expression 'I > 2\s(I)'
_cod_data_source_file c7ob02058a15.cif
_cod_data_source_block Compound8
_cod_original_cell_volume 2352.4(8)
_cod_database_code 7155893
_shelx_space_group_comment
;
The symmetry employed for this shelxl refinement is uniquely defined
by the following loop, which should always be used as a source of
symmetry information in preference to the above space-group names.
They are only intended as comments.
;
_olex2_refinement_description
;
1. Twinned data refinement
 Scales: 1.0(4) 0.0(4)
2. Fixed Uiso
 At 1.2 times of:
  All C(H) groups, All N(H) groups
 At 1.5 times of:
  All O(H) groups
3. Uiso/Uaniso restraints and constraints
Uanis(C6A) \\sim Ueq, Uanis(C5A) \\sim Ueq, Uanis(C4A) \\sim Ueq, Uanis(C3A)
\\sim Ueq, Uanis(C2A) \\sim Ueq, Uanis(C1A) \\sim Ueq, Uanis(C28A) \\sim Ueq,
Uanis(C29A) \\sim Ueq, Uanis(C30A) \\sim Ueq, Uanis(C31A) \\sim Ueq,
Uanis(C32A) \\sim Ueq, Uanis(C33A) \\sim Ueq: with sigma of 0.003 and sigma for
terminal atoms of 0.02
Uanis(N2) = Uanis(N2A)
Uanis(N3) = Uanis(N3A)
Uanis(N3A) = Uanis(N3)
Uanis(N1A) = Uanis(N1)
Uanis(N6A) = Uanis(N6)
Uanis(N4A) = Uanis(N4)
Uanis(N5A) = Uanis(N5)
Uanis(O4) = Uanis(O4A)
Uanis(O5A) = Uanis(O5)
Uanis(O6) = Uanis(O6A)
4. Rigid body (RIGU) restrains
 All non-hydrogen atoms
 with sigma for 1-2 distances of 0.004 and sigma for 1-3 distances of 0.004
5. Others
 Sof(C7A)=Sof(H7A)=Sof(C14A)=Sof(H14A)=Sof(N3A)=Sof(C21A)=Sof(H21A)=Sof(O2A)=
 Sof(H2A)=Sof(N1A)=Sof(C2A)=Sof(C6A)=Sof(C1A)=Sof(C5A)=Sof(O1A)=Sof(H1A)=
 Sof(O3A)=Sof(H3A)=Sof(N2A)=Sof(C4A)=Sof(C3A)=1-FVAR(1)
 Sof(O1)=Sof(O2)=Sof(O3)=Sof(N1)=Sof(H1)=Sof(N2)=Sof(H2)=Sof(N3)=Sof(H3)=
 Sof(C1)=Sof(C2)=Sof(C3)=Sof(C4)=Sof(C5)=Sof(C6)=Sof(C7)=Sof(H7)=Sof(C14)=
 Sof(H14)=Sof(C21)=Sof(H21)=FVAR(1)
 Sof(N4A)=Sof(O6A)=Sof(H6A)=Sof(C41A)=Sof(H41A)=Sof(O4A)=Sof(H4A)=Sof(C48A)=
 Sof(H48A)=Sof(O5A)=Sof(H5A)=Sof(N5A)=Sof(N6A)=Sof(C32A)=Sof(C31A)=Sof(C28A)=
 Sof(C30A)=Sof(C29A)=Sof(C33A)=Sof(C34A)=Sof(H34A)=1-FVAR(2)
 Sof(O4)=Sof(O5)=Sof(O6)=Sof(N4)=Sof(H4)=Sof(N5)=Sof(H5)=Sof(N6)=Sof(H6)=
 Sof(C28)=Sof(C29)=Sof(C30)=Sof(C31)=Sof(C32)=Sof(C33)=Sof(C34)=Sof(H34)=
 Sof(C41)=Sof(H41)=Sof(C48)=Sof(H48)=FVAR(2)
6.a Aromatic/amide H refined with riding coordinates:
 N3(H3), C7(H7), C14(H14), C21(H21), N4(H4), C34(H34), C41(H41), C48(H48),
 C7A(H7A), C14A(H14A), C21A(H21A), C41A(H41A), C48A(H48A), C34A(H34A)
6.b Idealised tetrahedral OH refined as rotating group:
 O6A(H6A), O4A(H4A), O2A(H2A), O5A(H5A), O1A(H1A), O3A(H3A)
;

loop_
_space_group_symop_operation_xyz
'x, y, z'
'x, -y, z+1/2'

loop_
_atom_site_label
_atom_site_type_symbol
_atom_site_fract_x
_atom_site_fract_y
_atom_site_fract_z
_atom_site_U_iso_or_equiv
_atom_site_adp_type
_atom_site_occupancy
_atom_site_site_symmetry_order
_atom_site_calc_flag
_atom_site_refinement_flags_posn
_atom_site_refinement_flags_adp
_atom_site_refinement_flags_occupancy
_atom_site_disorder_assembly
_atom_site_disorder_group
F1 F 0.15335(9) 0.7862(4) 0.41848(9) 0.0287(4) Uani 1 1 d . U . . .
F2 F 0.14760(10) 1.1391(4) 0.32563(9) 0.0332(5) Uani 1 1 d . U . . .
F3 F 0.23894(10) 1.5201(4) 0.32229(8) 0.0304(5) Uani 1 1 d . U . . .
F4 F 0.33513(9) 1.5267(4) 0.41232(9) 0.0262(4) Uani 1 1 d . U . . .
F5 F 0.34196(9) 1.1731(4) 0.50447(9) 0.0285(4) Uani 1 1 d . U . . .
F6 F 0.49068(9) 0.6971(4) 0.78256(8) 0.0243(4) Uani 1 1 d . U . . .
F7 F 0.58110(9) 0.6646(4) 0.87647(9) 0.0282(4) Uani 1 1 d . U . . .
F8 F 0.57831(9) 0.2617(4) 0.96256(9) 0.0293(4) Uani 1 1 d . U . . .
F9 F 0.48174(10) -0.0863(4) 0.95275(9) 0.0304(5) Uani 1 1 d . U . . .
F10 F 0.39134(9) -0.0539(4) 0.86104(10) 0.0286(4) Uani 1 1 d . U . . .
F11 F 0.12779(10) -0.5864(4) 0.74330(9) 0.0291(4) Uani 1 1 d . U . . .
F12 F 0.03832(10) -0.9612(4) 0.73602(9) 0.0340(5) Uani 1 1 d . U . . .
F13 F -0.04787(10) -0.9867(5) 0.63527(11) 0.0393(5) Uani 1 1 d . U . . .
F14 F -0.04129(11) -0.6341(5) 0.54195(12) 0.0459(6) Uani 1 1 d . U . . .
F15 F 0.04873(12) -0.2607(5) 0.54853(11) 0.0416(6) Uani 1 1 d . U . . .
C8 C 0.24755(15) 0.9670(6) 0.46461(14) 0.0186(6) Uani 1 1 d . U . . .
C9 C 0.19898(14) 0.9669(7) 0.41773(15) 0.0211(6) Uani 1 1 d . U . . .
C10 C 0.19573(15) 1.1467(7) 0.36929(14) 0.0212(6) Uani 1 1 d . U . . .
C11 C 0.24163(15) 1.3375(6) 0.36730(14) 0.0197(6) Uani 1 1 d . U . . .
C12 C 0.29026(14) 1.3421(6) 0.41334(14) 0.0185(6) Uani 1 1 d . U . . .
C13 C 0.29326(15) 1.1586(6) 0.46115(14) 0.0190(6) Uani 1 1 d . U . . .
C15 C 0.43761(14) 0.3261(6) 0.81853(14) 0.0183(6) Uani 1 1 d . U . . .
C16 C 0.48767(15) 0.4995(6) 0.82509(13) 0.0185(6) Uani 1 1 d . U . . .
C17 C 0.53490(14) 0.4824(6) 0.87189(14) 0.0198(6) Uani 1 1 d . U . . .
C18 C 0.53378(14) 0.2845(6) 0.91591(13) 0.0192(6) Uani 1 1 d . U . . .
C19 C 0.48416(15) 0.1069(7) 0.91104(14) 0.0198(6) Uani 1 1 d . U . . .
C20 C 0.43727(14) 0.1293(7) 0.86368(15) 0.0199(6) Uani 1 1 d . U . . .
C22 C 0.09051(13) -0.4090(6) 0.64623(14) 0.0182(6) Uani 1 1 d . U . . .
C23 C 0.08623(14) -0.5938(6) 0.69364(14) 0.0194(6) Uani 1 1 d . U . . .
C24 C 0.04000(15) -0.7873(6) 0.68993(15) 0.0217(6) Uani 1 1 d . U . . .
C25 C -0.00294(15) -0.8007(7) 0.63897(17) 0.0258(7) Uani 1 1 d . U . . .
C26 C 0.00024(16) -0.6213(7) 0.59128(17) 0.0280(7) Uani 1 1 d . U . . .
C27 C 0.04732(15) -0.4309(7) 0.59561(16) 0.0256(7) Uani 1 1 d . U . . .
O1 O 0.36003(12) 0.6385(5) 0.66663(12) 0.0183(5) Uani 0.817(3) 1 d . U P A 1
O2 O 0.23818(12) -0.0764(5) 0.72776(12) 0.0201(5) Uani 0.817(3) 1 d . U P A 1
O3 O 0.17657(12) 0.3804(6) 0.54279(12) 0.0192(5) Uani 0.817(3) 1 d . U P A 1
N1 N 0.24310(17) 0.7694(7) 0.50934(15) 0.0165(6) Uani 0.817(3) 1 d . U P A 1
H1 H 0.212(2) 0.677(9) 0.5065(19) 0.020 Uiso 0.817(3) 1 d R . P A 1
N2 N 0.39412(16) 0.3685(7) 0.76692(15) 0.0165(6) Uani 0.817(3) 1 d . U P A 1
H2 H 0.402(2) 0.495(10) 0.745(2) 0.020 Uiso 0.817(3) 1 d R . P A 1
N3 N 0.14030(16) -0.2268(7) 0.65713(16) 0.0156(7) Uani 0.817(3) 1 d . U P A 1
H3 H 0.1647 -0.2463 0.6918 0.019 Uiso 0.817(3) 1 calc R . P A 1
C1 C 0.2696(2) 0.5219(9) 0.6011(2) 0.0148(8) Uani 0.817(3) 1 d . U P A 1
C2 C 0.31377(18) 0.4886(8) 0.6563(2) 0.0139(7) Uani 0.817(3) 1 d . U P A 1
C3 C 0.3020(2) 0.2760(10) 0.7000(2) 0.0165(9) Uani 0.817(3) 1 d . U P A 1
C4 C 0.2480(2) 0.1027(8) 0.6895(2) 0.0156(8) Uani 0.817(3) 1 d . U P A 1
C5 C 0.20500(19) 0.1400(8) 0.6337(2) 0.0138(8) Uani 0.817(3) 1 d . U P A 1
C6 C 0.21523(18) 0.3494(10) 0.58983(18) 0.0147(7) Uani 0.817(3) 1 d . U P A 1
C7 C 0.28040(16) 0.7251(7) 0.56073(16) 0.0158(7) Uani 0.817(3) 1 d . U P A 1
H7 H 0.3158 0.8370 0.5700 0.019 Uiso 0.817(3) 1 calc R . P A 1
C14 C 0.34226(18) 0.2287(7) 0.75139(17) 0.0167(7) Uani 0.817(3) 1 d . U P A 1
H14 H 0.3327 0.0868 0.7778 0.020 Uiso 0.817(3) 1 calc R . P A 1
C21 C 0.15451(17) -0.0258(7) 0.62003(16) 0.0148(7) Uani 0.817(3) 1 d . U P A 1
H21 H 0.1285 0.0028 0.5827 0.018 Uiso 0.817(3) 1 calc R . P A 1
F16 F 0.52494(10) -0.1800(4) 0.21590(9) 0.0258(4) Uani 1 1 d . U . . .
F17 F 0.42851(9) -0.1521(4) 0.12853(10) 0.0294(5) Uani 1 1 d . U . . .
F18 F 0.42293(9) 0.2424(4) 0.04037(9) 0.0323(5) Uani 1 1 d . U . . .
F19 F 0.51645(10) 0.6004(4) 0.04200(9) 0.0293(4) Uani 1 1 d . U . . .
F20 F 0.61349(9) 0.5770(4) 0.12908(9) 0.0263(4) Uani 1 1 d . U . . .
F21 F 0.87986(9) 1.0549(4) 0.25529(8) 0.0290(4) Uani 1 1 d . U . . .
F22 F 0.96364(10) 1.4485(4) 0.25810(9) 0.0333(5) Uani 1 1 d . U . . .
F23 F 1.04995(9) 1.5155(4) 0.35650(11) 0.0371(5) Uani 1 1 d . U . . .
F24 F 1.04906(11) 1.1830(5) 0.45488(12) 0.0464(6) Uani 1 1 d . U . . .
F25 F 0.96120(11) 0.7942(5) 0.45422(10) 0.0421(6) Uani 1 1 d . U . . .
F26 F 0.84642(9) -0.2642(4) 0.57356(9) 0.0286(4) Uani 1 1 d . U . . .
F27 F 0.85567(10) -0.6005(5) 0.66820(10) 0.0350(5) Uani 1 1 d . U . . .
F28 F 0.76967(10) -0.9973(4) 0.67665(8) 0.0282(4) Uani 1 1 d . U . . .
F29 F 0.67230(8) -1.0394(4) 0.58719(9) 0.0240(4) Uani 1 1 d . U . . .
F30 F 0.66101(8) -0.6977(4) 0.49201(8) 0.0256(4) Uani 1 1 d . U . . .
C35 C 0.57235(14) 0.1973(6) 0.17568(13) 0.0172(6) Uani 1 1 d . U . . .
C36 C 0.52355(15) 0.0154(6) 0.17358(13) 0.0185(6) Uani 1 1 d . U . . .
C37 C 0.47351(14) 0.0289(6) 0.12889(14) 0.0192(6) Uani 1 1 d . U . . .
C38 C 0.47070(14) 0.2259(7) 0.08403(14) 0.0201(6) Uani 1 1 d . U . . .
C39 C 0.51839(14) 0.4062(6) 0.08438(14) 0.0186(6) Uani 1 1 d . U . . .
C40 C 0.56801(14) 0.3920(6) 0.12974(14) 0.0184(6) Uani 1 1 d . U . . .
C42 C 0.91866(13) 0.9103(6) 0.35523(14) 0.0188(6) Uani 1 1 d . U . . .
C43 C 0.92087(14) 1.0797(6) 0.30534(14) 0.0193(6) Uani 1 1 d . U . . .
C44 C 0.96451(15) 1.2834(6) 0.30641(15) 0.0217(6) Uani 1 1 d . U . . .
C45 C 1.00786(15) 1.3180(7) 0.35664(17) 0.0255(7) Uani 1 1 d . U . . .
C46 C 1.00683(15) 1.1533(8) 0.40601(16) 0.0281(7) Uani 1 1 d . U . . .
C47 C 0.96263(16) 0.9532(7) 0.40551(15) 0.0261(7) Uani 1 1 d . U . . .
C49 C 0.75265(14) -0.4669(6) 0.52907(13) 0.0172(6) Uani 1 1 d . U . . .
C50 C 0.80223(15) -0.4543(6) 0.57545(14) 0.0203(6) Uani 1 1 d . U . . .
C51 C 0.80771(15) -0.6266(7) 0.62480(14) 0.0219(7) Uani 1 1 d . U . . .
C52 C 0.76412(15) -0.8236(6) 0.62948(13) 0.0203(6) Uani 1 1 d . U . . .
C53 C 0.71487(14) -0.8471(6) 0.58393(14) 0.0179(6) Uani 1 1 d . U . . .
C54 C 0.70938(14) -0.6697(6) 0.53502(13) 0.0170(6) Uani 1 1 d . U . . .
O4 O 0.72575(13) 0.4920(6) 0.24605(13) 0.0198(6) Uani 0.783(2) 1 d . U P B 1
O5 O 0.84740(13) 0.3204(6) 0.43379(12) 0.0191(5) Uani 0.783(2) 1 d . U P B 1
O6 O 0.66870(13) -0.1997(6) 0.37525(13) 0.0185(5) Uani 0.783(2) 1 d . U P B 1
N4 N 0.62611(16) 0.2199(7) 0.21704(15) 0.0156(6) Uani 0.783(2) 1 d . U P B 1
H4 H 0.6535 0.3379 0.2073 0.019 Uiso 0.783(2) 1 calc R . P B 1
N5 N 0.87747(18) 0.7007(8) 0.36304(17) 0.0167(7) Uani 0.783(2) 1 d . U P B 1
H5 H 0.887(2) 0.634(9) 0.400(2) 0.020 Uiso 0.783(2) 1 d R . P B 1
N6 N 0.73982(17) -0.3024(7) 0.47698(16) 0.0151(6) Uani 0.783(2) 1 d . U P B 1
H6 H 0.708(2) -0.327(9) 0.450(2) 0.018 Uiso 0.783(2) 1 d R . P B 1
C28 C 0.6938(2) 0.1420(10) 0.3079(2) 0.0147(9) Uani 0.783(2) 1 d . U P B 1
C29 C 0.7361(2) 0.3588(8) 0.29426(18) 0.0130(7) Uani 0.783(2) 1 d . U P B 1
C30 C 0.7895(2) 0.4157(9) 0.3384(2) 0.0135(8) Uani 0.783(2) 1 d . U P B 1
C31 C 0.80145(18) 0.2670(10) 0.3954(2) 0.0142(7) Uani 0.783(2) 1 d . U P B 1
C32 C 0.7598(2) 0.0497(10) 0.4074(2) 0.0150(9) Uani 0.783(2) 1 d . U P B 1
C33 C 0.7049(2) -0.0150(9) 0.3649(2) 0.0158(9) Uani 0.783(2) 1 d . U P B 1
C34 C 0.64119(17) 0.0854(8) 0.26937(17) 0.0157(7) Uani 0.783(2) 1 d . U P B 1
H34 H 0.6146 -0.0541 0.2802 0.019 Uiso 0.783(2) 1 calc R . P B 1
C41 C 0.82733(17) 0.6261(7) 0.32503(17) 0.0157(7) Uani 0.783(2) 1 d . U P B 1
H41 H 0.8176 0.7214 0.2876 0.019 Uiso 0.783(2) 1 calc R . P B 1
C48 C 0.77379(18) -0.1009(7) 0.45971(16) 0.0152(7) Uani 0.783(2) 1 d . U P B 1
H48 H 0.8107 -0.0571 0.4855 0.018 Uiso 0.783(2) 1 calc R . P B 1
C7A C 0.2321(8) 0.601(3) 0.5361(7) 0.017(3) Uani 0.183(3) 1 d . U P A 2
H7A H 0.1945 0.5612 0.5110 0.020 Uiso 0.183(3) 1 calc R . P A 2
N4A N 0.6140(6) 0.130(3) 0.2293(6) 0.0156(6) Uani 0.217(2) 1 d . U P B 2
C14A C 0.3657(8) 0.414(3) 0.7274(8) 0.018(3) Uani 0.183(3) 1 d . U P A 2
H14A H 0.3931 0.5506 0.7167 0.021 Uiso 0.183(3) 1 calc R . P A 2
O6A O 0.6467(5) -0.143(2) 0.3310(5) 0.0185(5) Uani 0.217(2) 1 d . U P B 2
H6A H 0.6572 -0.3067 0.3310 0.028 Uiso 0.217(2) 1 calc GR . P B 2
N3A N 0.1309(9) -0.192(4) 0.6350(8) 0.0156(7) Uani 0.183(3) 1 d . U P A 2
C21A C 0.1804(7) -0.122(3) 0.6719(7) 0.015(3) Uani 0.183(3) 1 d . U P A 2
H21A H 0.1907 -0.2196 0.7090 0.018 Uiso 0.183(3) 1 calc R . P A 2
C41A C 0.8515(7) 0.526(3) 0.3764(6) 0.019(3) Uani 0.217(2) 1 d . U P B 2
H41A H 0.8770 0.4962 0.4140 0.023 Uiso 0.217(2) 1 calc R . P B 2
O4A O 0.7702(5) 0.568(2) 0.2679(5) 0.0198(6) Uani 0.217(2) 1 d . U P B 2
H4A H 0.7422 0.5503 0.2383 0.030 Uiso 0.217(2) 1 calc GR . P B 2
O2A O 0.2826(6) 0.005(3) 0.7521(5) 0.022(3) Uani 0.183(3) 1 d . U P A 2
H2A H 0.3127 -0.0989 0.7498 0.032 Uiso 0.183(3) 1 calc GR . P A 2
N1A N 0.2697(8) 0.802(3) 0.5193(8) 0.0165(6) Uani 0.183(3) 1 d . U P A 2
C2A C 0.2992(9) 0.519(3) 0.6304(10) 0.008(3) Uani 0.183(3) 1 d . U P A 2
C48A C 0.7264(6) -0.217(3) 0.4354(6) 0.016(3) Uani 0.217(2) 1 d . U P B 2
H48A H 0.6901 -0.3224 0.4260 0.019 Uiso 0.217(2) 1 calc R . P B 2
C6A C 0.2069(8) 0.240(4) 0.6025(9) 0.013(3) Uani 0.183(3) 1 d . U P A 2
C1A C 0.2482(10) 0.455(4) 0.5892(8) 0.010(3) Uani 0.183(3) 1 d . U P A 2
C5A C 0.2187(9) 0.093(3) 0.6577(10) 0.006(3) Uani 0.183(3) 1 d . U P A 2
O5A O 0.8285(5) 0.127(2) 0.4550(4) 0.0191(5) Uani 0.217(2) 1 d . U P B 2
H5A H 0.8196 -0.0139 0.4736 0.029 Uiso 0.217(2) 1 calc GR . P B 2
O1A O 0.3381(6) 0.707(2) 0.6206(5) 0.021(3) Uani 0.183(3) 1 d . U P A 2
H1A H 0.3732 0.6384 0.6199 0.031 Uiso 0.183(3) 1 calc GR . P A 2
O3A O 0.1591(6) 0.184(3) 0.5619(6) 0.024(3) Uani 0.183(3) 1 d . U P A 2
H3A H 0.1426 0.0388 0.5716 0.035 Uiso 0.183(3) 1 calc GR . P A 2
N5A N 0.8665(7) 0.717(3) 0.3405(7) 0.0167(7) Uani 0.217(2) 1 d . U P B 2
N6A N 0.7645(7) -0.267(3) 0.4871(7) 0.0151(6) Uani 0.217(2) 1 d . U P B 2
N2A N 0.3794(8) 0.277(3) 0.7806(7) 0.0165(6) Uani 0.183(3) 1 d . U P A 2
C32A C 0.7397(8) -0.008(3) 0.3950(7) 0.005(3) Uani 0.217(2) 1 d . U P B 2
C31A C 0.7911(7) 0.155(4) 0.4075(6) 0.009(2) Uani 0.217(2) 1 d . U P B 2
C28A C 0.7060(8) 0.218(4) 0.2971(7) 0.007(3) Uani 0.217(2) 1 d . U P B 2
C30A C 0.8014(7) 0.367(3) 0.3626(9) 0.008(3) Uani 0.217(2) 1 d . U P B 2
C29A C 0.7621(8) 0.398(3) 0.3091(8) 0.010(3) Uani 0.217(2) 1 d . U P B 2
C33A C 0.6961(7) 0.010(3) 0.3407(7) 0.004(3) Uani 0.217(2) 1 d . U P B 2
C4A C 0.2718(10) 0.147(4) 0.7017(9) 0.014(3) Uani 0.183(3) 1 d . U P A 2
C3A C 0.3112(9) 0.357(5) 0.6874(9) 0.011(3) Uani 0.183(3) 1 d . U P A 2
C34A C 0.6663(6) 0.275(3) 0.2449(6) 0.014(2) Uani 0.217(2) 1 d . U P B 2
H34A H 0.6760 0.4194 0.2193 0.017 Uiso 0.217(2) 1 calc R . P B 2

loop_
_atom_site_aniso_label
_atom_site_aniso_U_11
_atom_site_aniso_U_22
_atom_site_aniso_U_33
_atom_site_aniso_U_23
_atom_site_aniso_U_13
_atom_site_aniso_U_12
F1 0.0268(10) 0.0226(10) 0.0363(11) 0.0006(8) 0.0017(8) -0.0052(8)
F2 0.0315(11) 0.0377(12) 0.0270(11) 0.0001(8) -0.0096(8) 0.0007(9)
F3 0.0443(13) 0.0258(10) 0.0209(9) 0.0087(7) 0.0037(8) 0.0020(9)
F4 0.0263(10) 0.0170(9) 0.0360(11) 0.0007(8) 0.0068(8) -0.0046(8)
F5 0.0246(10) 0.0284(11) 0.0297(10) 0.0041(8) -0.0074(8) -0.0006(8)
F6 0.0332(10) 0.0192(9) 0.0211(9) 0.0081(7) 0.0051(7) -0.0013(8)
F7 0.0226(10) 0.0255(10) 0.0365(11) -0.0012(8) 0.0037(8) -0.0088(8)
F8 0.0239(10) 0.0376(11) 0.0238(9) 0.0016(8) -0.0068(7) 0.0046(8)
F9 0.0404(12) 0.0221(10) 0.0295(10) 0.0136(8) 0.0075(9) 0.0052(8)
F10 0.0230(10) 0.0220(10) 0.0405(11) 0.0061(8) 0.0026(8) -0.0083(8)
F11 0.0332(11) 0.0317(11) 0.0215(9) -0.0030(8) -0.0004(8) -0.0082(9)
F12 0.0441(13) 0.0267(11) 0.0345(12) 0.0053(8) 0.0176(10) -0.0112(9)
F13 0.0234(11) 0.0277(12) 0.0672(15) -0.0081(10) 0.0067(10) -0.0131(9)
F14 0.0323(12) 0.0426(13) 0.0556(14) 0.0019(11) -0.0228(10) -0.0062(10)
F15 0.0433(13) 0.0352(12) 0.0414(12) 0.0181(9) -0.0138(10) -0.0093(10)
C8 0.0246(15) 0.0133(14) 0.0190(14) 0.0023(11) 0.0077(11) 0.0059(11)
C9 0.0210(15) 0.0171(15) 0.0258(15) -0.0048(11) 0.0051(12) -0.0020(11)
C10 0.0254(16) 0.0197(15) 0.0179(14) 0.0002(11) -0.0002(12) 0.0064(12)
C11 0.0268(16) 0.0145(14) 0.0185(14) 0.0011(10) 0.0053(12) 0.0058(12)
C12 0.0194(14) 0.0148(14) 0.0227(15) -0.0001(11) 0.0077(12) 0.0009(11)
C13 0.0205(14) 0.0175(15) 0.0186(14) -0.0009(11) 0.0008(11) 0.0048(11)
C15 0.0180(14) 0.0164(14) 0.0202(14) -0.0026(10) 0.0014(11) 0.0059(11)
C16 0.0249(15) 0.0137(14) 0.0187(14) 0.0024(10) 0.0096(11) 0.0028(11)
C17 0.0202(15) 0.0163(15) 0.0236(15) -0.0037(11) 0.0054(12) -0.0028(11)
C18 0.0169(14) 0.0229(16) 0.0168(14) -0.0012(11) -0.0017(11) 0.0028(11)
C19 0.0222(15) 0.0186(15) 0.0197(15) 0.0059(11) 0.0062(12) 0.0049(12)
C20 0.0161(14) 0.0178(15) 0.0265(15) -0.0012(11) 0.0052(12) 0.0007(11)
C22 0.0147(14) 0.0124(14) 0.0282(15) -0.0025(11) 0.0050(11) 0.0004(10)
C23 0.0185(15) 0.0174(15) 0.0228(15) -0.0043(11) 0.0043(12) -0.0010(11)
C24 0.0236(15) 0.0152(15) 0.0287(16) -0.0025(12) 0.0130(13) -0.0017(12)
C25 0.0159(15) 0.0182(16) 0.0447(19) -0.0092(13) 0.0086(14) -0.0060(12)
C26 0.0194(16) 0.0203(17) 0.0418(19) -0.0018(13) -0.0054(14) 0.0004(12)
C27 0.0214(16) 0.0195(16) 0.0344(17) 0.0057(12) -0.0026(13) 0.0010(12)
O1 0.0156(11) 0.0141(11) 0.0244(12) 0.0043(9) -0.0006(9) -0.0041(9)
O2 0.0207(13) 0.0172(12) 0.0217(12) 0.0068(9) 0.0004(10) -0.0033(10)
O3 0.0180(12) 0.0207(13) 0.0180(11) 0.0034(9) -0.0017(9) -0.0028(9)
N1 0.0150(16) 0.0142(15) 0.0204(15) 0.0010(11) 0.0031(13) -0.0012(13)
N2 0.0191(15) 0.0111(16) 0.0193(15) 0.0050(11) 0.0027(11) -0.0022(11)
N3 0.0171(16) 0.0121(14) 0.0173(18) 0.0013(13) 0.0005(14) -0.0012(11)
C1 0.0133(19) 0.0141(18) 0.0163(18) 0.0006(13) -0.0016(17) 0.0021(14)
C2 0.0113(16) 0.0143(18) 0.0159(19) 0.0017(15) 0.0006(14) 0.0012(12)
C3 0.019(2) 0.012(2) 0.0186(19) 0.0010(14) 0.0026(14) -0.0013(16)
C4 0.0152(19) 0.0110(18) 0.020(2) -0.0001(13) 0.0016(17) 0.0002(15)
C5 0.0143(17) 0.0115(17) 0.0154(19) 0.0023(15) 0.0009(15) -0.0002(13)
C6 0.0147(18) 0.0113(18) 0.0187(17) 0.0011(14) 0.0049(13) 0.0020(15)
C7 0.0159(16) 0.0100(16) 0.0214(18) -0.0011(12) 0.0021(13) 0.0037(12)
C14 0.0182(16) 0.0106(17) 0.0217(17) 0.0023(12) 0.0036(13) -0.0002(13)
C21 0.0172(16) 0.0079(15) 0.0195(17) 0.0009(12) 0.0038(13) 0.0032(12)
F16 0.0383(11) 0.0174(9) 0.0224(9) 0.0057(7) 0.0068(8) -0.0004(8)
F17 0.0204(10) 0.0246(10) 0.0441(12) -0.0067(8) 0.0069(8) -0.0098(8)
F18 0.0230(10) 0.0411(12) 0.0292(10) -0.0027(9) -0.0099(8) 0.0042(8)
F19 0.0387(11) 0.0256(10) 0.0243(10) 0.0104(8) 0.0063(8) 0.0066(9)
F20 0.0201(9) 0.0229(10) 0.0364(11) 0.0031(7) 0.0056(8) -0.0076(7)
F21 0.0327(11) 0.0341(11) 0.0188(9) 0.0005(8) -0.0027(8) -0.0113(9)
F22 0.0424(13) 0.0274(11) 0.0321(11) 0.0045(8) 0.0132(9) -0.0066(9)
F23 0.0209(10) 0.0236(11) 0.0680(15) -0.0110(10) 0.0102(10) -0.0119(8)
F24 0.0344(12) 0.0493(15) 0.0483(14) -0.0027(11) -0.0235(10) -0.0066(10)
F25 0.0450(13) 0.0407(13) 0.0353(12) 0.0155(9) -0.0156(10) -0.0086(10)
F26 0.0270(10) 0.0226(10) 0.0351(11) 0.0021(8) 0.0002(8) -0.0090(8)
F27 0.0338(11) 0.0372(11) 0.0292(11) 0.0017(8) -0.0148(9) -0.0037(9)
F28 0.0422(12) 0.0227(10) 0.0194(9) 0.0086(7) 0.0026(8) 0.0071(8)
F29 0.0221(10) 0.0180(9) 0.0338(11) 0.0019(7) 0.0108(8) -0.0020(7)
F30 0.0191(9) 0.0314(11) 0.0241(9) 0.0037(7) -0.0060(7) 0.0006(8)
C35 0.0181(14) 0.0171(14) 0.0160(13) -0.0051(10) 0.0010(11) 0.0040(11)
C36 0.0259(15) 0.0144(14) 0.0153(13) 0.0005(10) 0.0035(11) 0.0032(11)
C37 0.0165(14) 0.0181(15) 0.0241(15) -0.0037(11) 0.0061(11) -0.0018(11)
C38 0.0164(14) 0.0221(16) 0.0204(15) -0.0025(11) -0.0024(11) 0.0054(11)
C39 0.0219(15) 0.0161(14) 0.0180(14) 0.0015(11) 0.0038(11) 0.0040(11)
C40 0.0159(14) 0.0165(15) 0.0233(15) -0.0020(11) 0.0049(11) -0.0037(11)
C42 0.0150(13) 0.0141(14) 0.0281(15) -0.0039(11) 0.0063(11) -0.0013(11)
C43 0.0165(14) 0.0196(15) 0.0219(15) -0.0054(11) 0.0033(11) -0.0012(11)
C44 0.0213(15) 0.0172(15) 0.0277(15) -0.0023(12) 0.0074(12) -0.0020(12)
C45 0.0154(14) 0.0180(16) 0.0439(19) -0.0072(13) 0.0074(13) -0.0055(11)
C46 0.0175(15) 0.0291(18) 0.0350(18) -0.0051(14) -0.0073(13) 0.0000(13)
C47 0.0260(17) 0.0241(17) 0.0267(16) 0.0032(12) -0.0022(13) 0.0009(13)
C49 0.0237(15) 0.0132(14) 0.0152(13) -0.0007(10) 0.0047(11) 0.0058(11)
C50 0.0253(16) 0.0130(14) 0.0235(15) -0.0012(11) 0.0060(12) -0.0007(11)
C51 0.0228(16) 0.0223(16) 0.0190(15) -0.0026(11) -0.0040(12) 0.0033(12)
C52 0.0315(17) 0.0162(15) 0.0140(13) 0.0044(10) 0.0066(12) 0.0067(12)
C53 0.0201(14) 0.0132(14) 0.0216(14) -0.0010(10) 0.0080(11) 0.0024(11)
C54 0.0151(13) 0.0205(14) 0.0150(13) -0.0019(10) 0.0003(11) 0.0036(11)
O4 0.0213(13) 0.0182(14) 0.0186(12) 0.0057(10) -0.0026(10) -0.0072(10)
O5 0.0162(12) 0.0233(14) 0.0167(12) 0.0004(10) -0.0022(10) -0.0020(10)
O6 0.0177(13) 0.0163(13) 0.0205(12) 0.0032(10) -0.0010(10) -0.0035(10)
N4 0.0169(15) 0.0118(17) 0.0181(15) 0.0026(11) 0.0023(11) -0.0046(12)
N5 0.0145(17) 0.0196(15) 0.0155(19) -0.0019(15) -0.0003(14) -0.0021(12)
N6 0.0135(18) 0.0162(15) 0.0149(15) 0.0008(11) -0.0010(14) 0.0021(14)
C28 0.0160(19) 0.012(2) 0.017(2) 0.0003(16) 0.0028(15) -0.0004(15)
C29 0.0153(19) 0.0110(18) 0.0124(17) -0.0014(12) 0.0007(15) 0.0020(15)
C30 0.0121(19) 0.0148(19) 0.013(2) -0.0026(15) -0.0019(17) 0.0002(14)
C31 0.0114(17) 0.015(2) 0.0168(19) -0.0009(16) 0.0035(13) 0.0014(14)
C32 0.014(2) 0.015(2) 0.0154(18) -0.0027(14) -0.0005(16) -0.0010(17)
C33 0.021(2) 0.0125(19) 0.015(2) 0.0038(16) 0.0049(19) 0.0017(14)
C34 0.0162(17) 0.0153(18) 0.0161(16) 0.0013(13) 0.0035(13) 0.0012(13)
C41 0.0145(16) 0.0123(17) 0.0193(18) -0.0029(13) -0.0020(14) 0.0010(13)
C48 0.0166(17) 0.0140(17) 0.0154(16) -0.0004(13) 0.0033(13) 0.0042(13)
C7A 0.018(7) 0.015(6) 0.015(6) -0.002(5) -0.003(5) 0.001(5)
N4A 0.0169(15) 0.0118(17) 0.0181(15) 0.0026(11) 0.0023(11) -0.0046(12)
C14A 0.020(6) 0.013(7) 0.020(6) -0.004(5) 0.001(5) -0.002(5)
O6A 0.0177(13) 0.0163(13) 0.0205(12) 0.0032(10) -0.0010(10) -0.0035(10)
N3A 0.0171(16) 0.0121(14) 0.0173(18) 0.0013(13) 0.0005(14) -0.0012(11)
C21A 0.012(5) 0.026(7) 0.008(6) 0.004(5) 0.006(4) -0.003(5)
C41A 0.019(6) 0.020(6) 0.017(6) -0.004(4) 0.002(4) -0.004(4)
O4A 0.0213(13) 0.0182(14) 0.0186(12) 0.0057(10) -0.0026(10) -0.0072(10)
O2A 0.015(6) 0.027(6) 0.022(5) 0.003(4) -0.002(4) 0.000(5)
N1A 0.0150(16) 0.0142(15) 0.0204(15) 0.0010(11) 0.0031(13) -0.0012(13)
C2A 0.010(4) 0.004(4) 0.011(4) 0.000(3) 0.002(3) 0.001(3)
C48A 0.007(5) 0.021(6) 0.020(5) 0.009(4) 0.006(4) -0.004(4)
C6A 0.016(4) 0.010(5) 0.014(4) 0.004(3) 0.001(3) -0.001(3)
C1A 0.009(4) 0.011(4) 0.010(4) -0.001(3) 0.002(3) 0.000(3)
C5A 0.006(4) 0.003(4) 0.010(4) -0.002(3) 0.003(3) 0.001(3)
O5A 0.0162(12) 0.0233(14) 0.0167(12) 0.0004(10) -0.0022(10) -0.0020(10)
O1A 0.018(5) 0.026(6) 0.018(6) 0.013(4) 0.000(4) -0.006(4)
O3A 0.018(5) 0.021(7) 0.030(6) 0.001(5) -0.005(4) 0.002(5)
N5A 0.0145(17) 0.0196(15) 0.0155(19) -0.0019(15) -0.0003(14) -0.0021(12)
N6A 0.0135(18) 0.0162(15) 0.0149(15) 0.0008(11) -0.0010(14) 0.0021(14)
N2A 0.0191(15) 0.0111(16) 0.0193(15) 0.0050(11) 0.0027(11) -0.0022(11)
C32A 0.004(4) 0.006(4) 0.005(4) 0.003(3) -0.002(3) -0.001(3)
C31A 0.011(4) 0.008(4) 0.008(4) 0.003(3) 0.001(3) -0.004(3)
C28A 0.007(4) 0.006(4) 0.009(4) 0.001(3) 0.002(3) 0.003(3)
C30A 0.007(4) 0.009(4) 0.009(4) 0.000(3) 0.001(3) 0.001(3)
C29A 0.009(4) 0.008(4) 0.012(4) 0.000(3) -0.002(3) -0.003(3)
C33A 0.003(4) 0.003(4) 0.006(4) 0.001(3) 0.002(3) 0.000(3)
C4A 0.012(5) 0.014(5) 0.014(4) 0.001(3) -0.001(3) -0.004(4)
C3A 0.012(5) 0.011(5) 0.012(5) -0.001(3) 0.004(3) -0.001(3)
C34A 0.014(5) 0.016(6) 0.012(5) -0.003(4) 0.001(4) 0.000(4)

loop_
_atom_type_symbol
_atom_type_description
_atom_type_scat_dispersion_real
_atom_type_scat_dispersion_imag
_atom_type_scat_source
C C 0.0030 0.0010 'International Tables Vol C Tables 4.2.6.8 and 6.1.1.4'
H H 0.0000 0.0000 'International Tables Vol C Tables 4.2.6.8 and 6.1.1.4'
F F 0.0170 0.0100 'International Tables Vol C Tables 4.2.6.8 and 6.1.1.4'
N N 0.0060 0.0030 'International Tables Vol C Tables 4.2.6.8 and 6.1.1.4'
O O 0.0106 0.0060 'International Tables Vol C Tables 4.2.6.8 and 6.1.1.4'

loop_
_geom_angle_atom_site_label_1
_geom_angle_atom_site_label_2
_geom_angle_atom_site_label_3
_geom_angle
C9 C8 N1 114.3(3)
C9 C8 N1A 138.3(7)
C13 C8 C9 116.7(3)
C13 C8 N1 129.0(3)
C13 C8 N1A 104.8(7)
F1 C9 C8 119.5(3)
F1 C9 C10 118.0(3)
C10 C9 C8 122.4(3)
F2 C10 C9 119.9(3)
F2 C10 C11 120.4(3)
C11 C10 C9 119.6(3)
F3 C11 C10 121.3(3)
F3 C11 C12 119.7(3)
C12 C11 C10 119.0(3)
F4 C12 C11 119.9(3)
F4 C12 C13 119.5(3)
C11 C12 C13 120.7(3)
F5 C13 C8 120.7(3)
F5 C13 C12 117.7(3)
C8 C13 C12 121.5(3)
C16 C15 C20 115.6(3)
C16 C15 N2 116.1(3)
C16 C15 N2A 142.1(7)
C20 C15 N2 128.3(3)
C20 C15 N2A 102.3(7)
F6 C16 C15 118.5(3)
F6 C16 C17 117.9(3)
C17 C16 C15 123.6(3)
F7 C17 C16 120.2(3)
F7 C17 C18 119.9(3)
C16 C17 C18 119.8(3)
F8 C18 C17 121.9(3)
F8 C18 C19 119.7(3)
C17 C18 C19 118.4(3)
F9 C19 C18 119.8(3)
F9 C19 C20 119.6(3)
C20 C19 C18 120.6(3)
F10 C20 C15 120.5(3)
F10 C20 C19 117.4(3)
C19 C20 C15 122.0(3)
C23 C22 N3 114.3(3)
C23 C22 N3A 135.9(7)
C27 C22 C23 116.9(3)
C27 C22 N3 128.8(3)
C27 C22 N3A 107.1(7)
F11 C23 C22 119.6(3)
F11 C23 C24 119.0(3)
C24 C23 C22 121.4(3)
F12 C24 C23 119.2(3)
F12 C24 C25 120.8(3)
C25 C24 C23 120.0(3)
F13 C25 C24 120.2(3)
F13 C25 C26 119.9(3)
C24 C25 C26 119.9(3)
F14 C26 C25 119.9(3)
F14 C26 C27 120.9(3)
C25 C26 C27 119.2(3)
F15 C27 C22 120.1(3)
F15 C27 C26 117.4(3)
C22 C27 C26 122.5(3)
C8 N1 H1 118(3)
C7 N1 C8 128.8(4)
C7 N1 H1 113(3)
C15 N2 H2 115(3)
C14 N2 C15 126.7(3)
C14 N2 H2 118(3)
C22 N3 H3 116.6
C21 N3 C22 126.7(3)
C21 N3 H3 116.6
C6 C1 C2 121.0(4)
C7 C1 C2 118.0(4)
C7 C1 C6 121.0(4)
O1 C2 C1 121.2(4)
O1 C2 C3 120.5(4)
C1 C2 C3 118.3(4)
C4 C3 C2 121.5(4)
C14 C3 C2 121.3(4)
C14 C3 C4 117.3(4)
O2 C4 C3 120.7(5)
O2 C4 C5 120.5(4)
C3 C4 C5 118.9(4)
C6 C5 C4 120.9(4)
C21 C5 C4 121.4(4)
C21 C5 C6 117.6(4)
O3 C6 C1 121.1(4)
O3 C6 C5 119.4(4)
C5 C6 C1 119.5(3)
N1 C7 C1 122.2(4)
N1 C7 H7 118.9
C1 C7 H7 118.9
N2 C14 C3 124.3(4)
N2 C14 H14 117.9
C3 C14 H14 117.9
N3 C21 C5 123.0(4)
N3 C21 H21 118.5
C5 C21 H21 118.5
C36 C35 C40 116.1(3)
C36 C35 N4 130.6(3)
C36 C35 N4A 106.4(6)
C40 C35 N4 113.3(3)
C40 C35 N4A 137.5(6)
F16 C36 C35 119.4(3)
F16 C36 C37 118.6(3)
C37 C36 C35 121.9(3)
F17 C37 C36 119.5(3)
F17 C37 C38 120.1(3)
C36 C37 C38 120.4(3)
F18 C38 C37 121.4(3)
F18 C38 C39 119.5(3)
C39 C38 C37 119.1(3)
F19 C39 C38 120.3(3)
F19 C39 C40 119.8(3)
C38 C39 C40 119.9(3)
F20 C40 C35 119.4(3)
F20 C40 C39 118.0(3)
C39 C40 C35 122.6(3)
C43 C42 C47 116.9(3)
C43 C42 N5 129.2(3)
C43 C42 N5A 108.3(6)
C47 C42 N5 114.0(3)
C47 C42 N5A 134.8(6)
F21 C43 C42 120.9(3)
F21 C43 C44 118.0(3)
C44 C43 C42 121.1(3)
F22 C44 C43 119.2(3)
F22 C44 C45 120.3(3)
C45 C44 C43 120.5(3)
F23 C45 C44 119.5(3)
F23 C45 C46 121.1(3)
C46 C45 C44 119.5(3)
F24 C46 C45 120.1(3)
F24 C46 C47 119.8(3)
C45 C46 C47 120.2(3)
F25 C47 C42 118.0(3)
F25 C47 C46 120.1(3)
C46 C47 C42 121.9(3)
C50 C49 N6 129.1(3)
C50 C49 N6A 105.3(6)
C54 C49 C50 115.9(3)
C54 C49 N6 115.0(3)
C54 C49 N6A 138.8(6)
F26 C50 C49 120.1(3)
F26 C50 C51 117.5(3)
C51 C50 C49 122.4(3)
F27 C51 C50 119.4(3)
F27 C51 C52 120.3(3)
C52 C51 C50 120.3(3)
F28 C52 C51 120.9(3)
F28 C52 C53 119.8(3)
C51 C52 C53 119.2(3)
F29 C53 C52 120.3(3)
F29 C53 C54 119.9(3)
C52 C53 C54 119.8(3)
F30 C54 C49 119.5(3)
F30 C54 C53 118.2(3)
C53 C54 C49 122.3(3)
C35 N4 H4 115.8
C34 N4 C35 128.3(4)
C34 N4 H4 115.8
C42 N5 H5 108(3)
C41 N5 C42 127.8(4)
C41 N5 H5 123(3)
C49 N6 H6 123(3)
C48 N6 C49 127.4(4)
C48 N6 H6 110(3)
C29 C28 C33 121.2(4)
C34 C28 C29 121.4(4)
C34 C28 C33 117.3(5)
O4 C29 C28 120.5(4)
O4 C29 C30 121.0(4)
C30 C29 C28 118.5(4)
C29 C30 C31 121.8(4)
C41 C30 C29 117.0(5)
C41 C30 C31 121.1(4)
O5 C31 C30 121.3(4)
O5 C31 C32 119.9(5)
C30 C31 C32 118.8(4)
C31 C32 C33 121.9(4)
C48 C32 C31 118.2(5)
C48 C32 C33 119.9(5)
O6 C33 C28 120.1(5)
O6 C33 C32 122.1(5)
C32 C33 C28 117.9(4)
N4 C34 C28 122.1(4)
N4 C34 H34 118.9
C28 C34 H34 118.9
N5 C41 C30 122.3(4)
N5 C41 H41 118.8
C30 C41 H41 118.8
N6 C48 C32 125.0(4)
N6 C48 H48 117.5
C32 C48 H48 117.5
N1A C7A H7A 119.7
N1A C7A C1A 120.6(17)
C1A C7A H7A 119.7
C34A N4A C35 121.0(11)
N2A C14A H14A 119.4
N2A C14A C3A 121.3(18)
C3A C14A H14A 119.4
C33A O6A H6A 109.5
C21A N3A C22 124.5(15)
N3A C21A H21A 119.2
N3A C21A C5A 121.6(17)
C5A C21A H21A 119.2
N5A C41A H41A 118.5
N5A C41A C30A 122.9(15)
C30A C41A H41A 118.5
C29A O4A H4A 109.5
C4A O2A H2A 109.5
C7A N1A C8 118.1(14)
C1A C2A C3A 118.4(16)
O1A C2A C1A 123.1(19)
O1A C2A C3A 118(2)
N6A C48A H48A 119.5
N6A C48A C32A 121.0(14)
C32A C48A H48A 119.5
C5A C6A C1A 119.9(17)
O3A C6A C1A 119(2)
O3A C6A C5A 121.5(19)
C7A C1A C2A 122(2)
C7A C1A C6A 117.0(19)
C2A C1A C6A 120.4(17)
C21A C5A C4A 116.0(18)
C6A C5A C21A 121.8(19)
C6A C5A C4A 122.1(17)
C31A O5A H5A 109.5
C2A O1A H1A 109.5
C6A O3A H3A 109.5
C41A N5A C42 125.2(12)
C48A N6A C49 123.1(12)
C14A N2A C15 119.9(15)
C48A C32A C33A 113.9(14)
C31A C32A C48A 121.5(15)
C31A C32A C33A 124.6(14)
O5A C31A C32A 122.1(16)
O5A C31A C30A 120.2(16)
C32A C31A C30A 117.7(13)
C33A C28A C29A 119.1(14)
C34A C28A C29A 116.0(15)
C34A C28A C33A 124.9(16)
C41A C30A C31A 116.5(16)
C41A C30A C29A 122.0(16)
C29A C30A C31A 121.5(13)
O4A C29A C28A 116.6(17)
O4A C29A C30A 124.0(16)
C30A C29A C28A 119.4(13)
O6A C33A C32A 123.0(14)
O6A C33A C28A 119.2(14)
C32A C33A C28A 117.6(14)
O2A C4A C5A 121(2)
O2A C4A C3A 122.3(19)
C3A C4A C5A 116.6(18)
C14A C3A C2A 117.9(19)
C4A C3A C14A 119.6(19)
C4A C3A C2A 122.5(18)
N4A C34A C28A 121.8(14)
N4A C34A H34A 119.1
C28A C34A H34A 119.1

loop_
_geom_bond_atom_site_label_1
_geom_bond_atom_site_label_2
_geom_bond_distance
F1 C9 1.338(4)
F2 C10 1.333(4)
F3 C11 1.335(3)
F4 C12 1.339(4)
F5 C13 1.339(4)
F6 C16 1.359(3)
F7 C17 1.345(4)
F8 C18 1.328(3)
F9 C19 1.329(3)
F10 C20 1.345(4)
F11 C23 1.332(4)
F12 C24 1.333(4)
F13 C25 1.337(4)
F14 C26 1.327(4)
F15 C27 1.338(4)
C8 C9 1.384(4)
C8 C13 1.382(5)
C8 N1 1.398(4)
C8 N1A 1.483(17)
C9 C10 1.382(4)
C10 C11 1.379(5)
C11 C12 1.373(4)
C12 C13 1.384(4)
C15 C16 1.380(5)
C15 C20 1.390(4)
C15 N2 1.403(4)
C15 N2A 1.450(17)
C16 C17 1.366(5)
C17 C18 1.378(4)
C18 C19 1.386(4)
C19 C20 1.371(5)
C22 C23 1.398(4)
C22 C27 1.372(4)
C22 N3 1.407(4)
C22 N3A 1.426(19)
C23 C24 1.384(4)
C24 C25 1.371(5)
C25 C26 1.382(5)
C26 C27 1.386(5)
O1 C2 1.249(5)
O2 C4 1.257(5)
O3 C6 1.261(5)
N1 H1 0.82(4)
N1 C7 1.328(5)
N2 H2 0.82(5)
N2 C14 1.333(5)
N3 H3 0.8800
N3 C21 1.345(5)
C1 C2 1.464(6)
C1 C6 1.455(6)
C1 C7 1.380(5)
C2 C3 1.467(6)
C3 C4 1.451(7)
C3 C14 1.364(6)
C4 C5 1.463(6)
C5 C6 1.450(6)
C5 C21 1.375(5)
C7 H7 0.9500
C14 H14 0.9500
C21 H21 0.9500
F16 C36 1.338(3)
F17 C37 1.326(4)
F18 C38 1.330(3)
F19 C39 1.334(4)
F20 C40 1.350(3)
F21 C43 1.336(4)
F22 C44 1.338(4)
F23 C45 1.339(4)
F24 C46 1.335(4)
F25 C47 1.332(4)
F26 C50 1.349(4)
F27 C51 1.333(4)
F28 C52 1.340(3)
F29 C53 1.336(4)
F30 C54 1.335(3)
C35 C36 1.388(4)
C35 C40 1.390(4)
C35 N4 1.397(5)
C35 N4A 1.435(14)
C36 C37 1.378(4)
C37 C38 1.381(4)
C38 C39 1.368(4)
C39 C40 1.381(4)
C42 C43 1.386(4)
C42 C47 1.388(5)
C42 N5 1.394(5)
C42 N5A 1.488(16)
C43 C44 1.382(4)
C44 C45 1.374(5)
C45 C46 1.360(5)
C46 C47 1.379(5)
C49 C50 1.394(4)
C49 C54 1.393(4)
C49 N6 1.404(4)
C49 N6A 1.396(15)
C50 C51 1.373(4)
C51 C52 1.373(5)
C52 C53 1.381(4)
C53 C54 1.382(4)
O4 C29 1.245(5)
O5 C31 1.256(5)
O6 C33 1.245(5)
N4 H4 0.8800
N4 C34 1.335(5)
N5 H5 0.88(5)
N5 C41 1.344(5)
N6 H6 0.86(5)
N6 C48 1.323(5)
C28 C29 1.468(6)
C28 C33 1.469(6)
C28 C34 1.368(6)
C29 C30 1.449(6)
C30 C31 1.449(6)
C30 C41 1.381(6)
C31 C32 1.450(7)
C32 C33 1.460(7)
C32 C48 1.373(6)
C34 H34 0.9500
C41 H41 0.9500
C48 H48 0.9500
C7A H7A 0.9500
C7A N1A 1.37(2)
C7A C1A 1.38(2)
N4A C34A 1.355(19)
C14A H14A 0.9500
C14A N2A 1.35(2)
C14A C3A 1.42(3)
O6A H6A 0.8400
O6A C33A 1.312(17)
N3A C21A 1.31(2)
C21A H21A 0.9500
C21A C5A 1.41(2)
C41A H41A 0.9500
C41A N5A 1.30(2)
C41A C30A 1.35(2)
O4A H4A 0.8400
O4A C29A 1.267(17)
O2A H2A 0.8400
O2A C4A 1.31(2)
C2A C1A 1.38(3)
C2A O1A 1.29(2)
C2A C3A 1.48(3)
C48A H48A 0.9500
C48A N6A 1.346(19)
C48A C32A 1.413(19)
C6A C1A 1.45(3)
C6A C5A 1.41(3)
C6A O3A 1.32(2)
C5A C4A 1.44(3)
O5A H5A 0.8400
O5A C31A 1.251(17)
O1A H1A 0.8400
O3A H3A 0.8400
C32A C31A 1.38(2)
C32A C33A 1.43(2)
C31A C30A 1.48(2)
C28A C29A 1.51(2)
C28A C33A 1.44(2)
C28A C34A 1.38(2)
C30A C29A 1.38(2)
C4A C3A 1.41(3)
C34A H34A 0.9500

loop_
_geom_hbond_atom_site_label_D
_geom_hbond_atom_site_label_H
_geom_hbond_atom_site_label_A
_geom_hbond_distance_DH
_geom_hbond_distance_HA
_geom_hbond_distance_DA
_geom_hbond_angle_DHA
N1 H1 O3 0.82(4) 1.87(4) 2.569(5) 142(4)
N2 H2 O1 0.82(5) 1.97(4) 2.607(4) 133(4)
N3 H3 O2 0.88 1.89 2.589(5) 134.7
C7 H7 F5 0.95 2.32 2.939(4) 122.6
C14 H14 F10 0.95 2.21 2.877(4) 126.2
C21 H21 F15 0.95 2.23 2.871(4) 124.3
N4 H4 O4 0.88 1.86 2.567(5) 136.3
N5 H5 O5 0.88(5) 1.96(4) 2.575(5) 126(4)
N6 H6 O6 0.86(5) 1.87(5) 2.611(5) 143(4)
C34 H34 F16 0.95 2.35 2.965(4) 121.9
C41 H41 F21 0.95 2.30 2.930(4) 123.0
C48 H48 F26 0.95 2.24 2.908(4) 126.2
O5A H5A N6A 0.84 1.78 2.544(18) 149.4
O3A H3A N3A 0.84 1.85 2.58(2) 145.4

loop_
_geom_torsion_atom_site_label_1
_geom_torsion_atom_site_label_2
_geom_torsion_atom_site_label_3
_geom_torsion_atom_site_label_4
_geom_torsion
F1 C9 C10 F2 1.0(4)
F1 C9 C10 C11 179.4(3)
F2 C10 C11 F3 0.6(5)
F2 C10 C11 C12 179.3(3)
F3 C11 C12 F4 -1.0(4)
F3 C11 C12 C13 178.6(3)
F4 C12 C13 F5 -0.6(4)
F4 C12 C13 C8 179.0(3)
F6 C16 C17 F7 2.9(4)
F6 C16 C17 C18 -179.8(3)
F7 C17 C18 F8 -2.0(5)
F7 C17 C18 C19 177.4(3)
F8 C18 C19 F9 -0.6(4)
F8 C18 C19 C20 179.1(3)
F9 C19 C20 F10 -1.9(4)
F9 C19 C20 C15 -179.5(3)
F11 C23 C24 F12 -0.1(5)
F11 C23 C24 C25 -179.3(3)
F12 C24 C25 F13 1.1(5)
F12 C24 C25 C26 -178.9(3)
F13 C25 C26 F14 0.0(5)
F13 C25 C26 C27 -179.6(3)
F14 C26 C27 F15 0.5(5)
F14 C26 C27 C22 179.0(3)
C8 C9 C10 F2 -179.4(3)
C8 C9 C10 C11 -1.1(5)
C8 N1 C7 C1 179.3(3)
C9 C8 C13 F5 -179.9(3)
C9 C8 C13 C12 0.4(4)
C9 C8 N1 C7 -176.9(3)
C9 C8 N1A C7A -8(2)
C9 C10 C11 F3 -177.7(3)
C9 C10 C11 C12 0.9(5)
C10 C11 C12 F4 -179.7(3)
C10 C11 C12 C13 -0.1(5)
C11 C12 C13 F5 179.8(3)
C11 C12 C13 C8 -0.6(5)
C13 C8 C9 F1 179.9(3)
C13 C8 C9 C10 0.4(5)
C13 C8 N1 C7 3.1(6)
C13 C8 N1A C7A 177.0(12)
C15 C16 C17 F7 -177.6(3)
C15 C16 C17 C18 -0.4(5)
C15 N2 C14 C3 -178.9(4)
C16 C15 C20 F10 -178.6(3)
C16 C15 C20 C19 -1.0(5)
C16 C15 N2 C14 -179.5(3)
C16 C15 N2A C14A 11(2)
C16 C17 C18 F8 -179.3(3)
C16 C17 C18 C19 0.1(5)
C17 C18 C19 F9 180.0(3)
C17 C18 C19 C20 -0.3(5)
C18 C19 C20 F10 178.5(3)
C18 C19 C20 C15 0.8(5)
C20 C15 C16 F6 -179.8(3)
C20 C15 C16 C17 0.8(5)
C20 C15 N2 C14 1.5(6)
C20 C15 N2A C14A -173.3(13)
C22 C23 C24 F12 179.2(3)
C22 C23 C24 C25 0.0(5)
C22 N3 C21 C5 -178.6(4)
C22 N3A C21A C5A 179.4(14)
C23 C22 C27 F15 -179.9(3)
C23 C22 C27 C26 1.6(5)
C23 C22 N3 C21 -178.6(3)
C23 C22 N3A C21A 3(2)
C23 C24 C25 F13 -179.7(3)
C23 C24 C25 C26 0.3(5)
C24 C25 C26 F14 180.0(3)
C24 C25 C26 C27 0.4(5)
C25 C26 C27 F15 -179.9(3)
C25 C26 C27 C22 -1.4(5)
C27 C22 C23 F11 178.4(3)
C27 C22 C23 C24 -0.9(5)
C27 C22 N3 C21 2.7(6)
C27 C22 N3A C21A -175.5(15)
O1 C2 C3 C4 178.9(4)
O1 C2 C3 C14 -2.8(6)
O2 C4 C5 C6 178.8(3)
O2 C4 C5 C21 -2.9(6)
N1 C8 C9 F1 0.0(4)
N1 C8 C9 C10 -179.6(3)
N1 C8 C13 F5 0.0(5)
N1 C8 C13 C12 -179.6(3)
N2 C15 C16 F6 1.0(4)
N2 C15 C16 C17 -178.4(3)
N2 C15 C20 F10 0.5(5)
N2 C15 C20 C19 178.1(3)
N3 C22 C23 F11 -0.4(4)
N3 C22 C23 C24 -179.7(3)
N3 C22 C27 F15 -1.3(5)
N3 C22 C27 C26 -179.8(3)
C1 C2 C3 C4 -0.3(6)
C1 C2 C3 C14 178.0(4)
C2 C1 C6 O3 178.9(3)
C2 C1 C6 C5 -0.5(5)
C2 C1 C7 N1 179.6(3)
C2 C3 C4 O2 -179.2(4)
C2 C3 C4 C5 0.8(6)
C2 C3 C14 N2 0.9(6)
C3 C4 C5 C6 -1.2(5)
C3 C4 C5 C21 177.1(4)
C4 C3 C14 N2 179.3(4)
C4 C5 C6 O3 -178.4(4)
C4 C5 C6 C1 1.0(5)
C4 C5 C21 N3 1.7(6)
C6 C1 C2 O1 -179.1(3)
C6 C1 C2 C3 0.1(5)
C6 C1 C7 N1 -1.6(6)
C6 C5 C21 N3 -180.0(3)
C7 C1 C2 O1 -0.2(5)
C7 C1 C2 C3 179.0(3)
C7 C1 C6 O3 0.1(6)
C7 C1 C6 C5 -179.3(4)
C14 C3 C4 O2 2.5(6)
C14 C3 C4 C5 -177.5(4)
C21 C5 C6 O3 3.2(5)
C21 C5 C6 C1 -177.4(3)
F16 C36 C37 F17 -0.6(4)
F16 C36 C37 C38 -179.3(3)
F17 C37 C38 F18 1.1(5)
F17 C37 C38 C39 -178.3(3)
F18 C38 C39 F19 1.3(5)
F18 C38 C39 C40 179.6(3)
F19 C39 C40 F20 -0.5(4)
F19 C39 C40 C35 179.0(3)
F21 C43 C44 F22 0.8(4)
F21 C43 C44 C45 -179.9(3)
F22 C44 C45 F23 -1.1(5)
F22 C44 C45 C46 178.0(3)
F23 C45 C46 F24 -1.5(5)
F23 C45 C46 C47 179.2(3)
F24 C46 C47 F25 1.6(5)
F24 C46 C47 C42 -178.5(3)
F26 C50 C51 F27 -0.1(5)
F26 C50 C51 C52 179.8(3)
F27 C51 C52 F28 -1.7(5)
F27 C51 C52 C53 -179.9(3)
F28 C52 C53 F29 1.0(4)
F28 C52 C53 C54 -179.4(3)
F29 C53 C54 F30 -0.1(4)
F29 C53 C54 C49 -179.5(3)
C35 C36 C37 F17 179.1(3)
C35 C36 C37 C38 0.4(5)
C35 N4 C34 C28 -175.1(4)
C35 N4A C34A C28A 178.2(12)
C36 C35 C40 F20 179.5(3)
C36 C35 C40 C39 0.0(5)
C36 C35 N4 C34 -7.4(6)
C36 C35 N4A C34A -178.9(11)
C36 C37 C38 F18 179.8(3)
C36 C37 C38 C39 0.4(5)
C37 C38 C39 F19 -179.2(3)
C37 C38 C39 C40 -1.0(5)
C38 C39 C40 F20 -178.7(3)
C38 C39 C40 C35 0.8(5)
C40 C35 C36 F16 179.1(3)
C40 C35 C36 C37 -0.6(4)
C40 C35 N4 C34 172.2(4)
C40 C35 N4A C34A -1.7(18)
C42 C43 C44 F22 -177.7(3)
C42 C43 C44 C45 1.7(5)
C42 N5 C41 C30 -179.1(4)
C43 C42 C47 F25 179.5(3)
C43 C42 C47 C46 -0.4(5)
C43 C42 N5 C41 -4.9(6)
C43 C42 N5A C41A 178.7(14)
C43 C44 C45 F23 179.5(3)
C43 C44 C45 C46 -1.3(5)
C44 C45 C46 F24 179.3(3)
C44 C45 C46 C47 0.1(5)
C45 C46 C47 F25 -179.1(3)
C45 C46 C47 C42 0.8(5)
C47 C42 C43 F21 -179.2(3)
C47 C42 C43 C44 -0.8(5)
C47 C42 N5 C41 174.1(4)
C47 C42 N5A C41A -1(2)
C49 C50 C51 F27 -178.7(3)
C49 C50 C51 C52 1.1(5)
C49 N6 C48 C32 178.3(4)
C50 C49 C54 F30 -179.0(3)
C50 C49 C54 C53 0.3(4)
C50 C49 N6 C48 2.1(6)
C50 C49 N6A C48A -179.9(12)
C50 C51 C52 F28 178.4(3)
C50 C51 C52 C53 0.2(5)
C51 C52 C53 F29 179.2(3)
C51 C52 C53 C54 -1.3(5)
C52 C53 C54 F30 -179.7(3)
C52 C53 C54 C49 1.0(5)
C54 C49 C50 F26 -180.0(3)
C54 C49 C50 C51 -1.4(4)
C54 C49 N6 C48 -178.3(3)
C54 C49 N6A C48A 4.2(19)
O4 C29 C30 C31 178.6(4)
O4 C29 C30 C41 1.1(6)
O5 C31 C32 C33 178.3(4)
O5 C31 C32 C48 -3.0(6)
N4 C35 C36 F16 -1.2(5)
N4 C35 C36 C37 179.1(3)
N4 C35 C40 F20 -0.2(4)
N4 C35 C40 C39 -179.7(3)
N5 C42 C43 F21 -0.2(5)
N5 C42 C43 C44 178.2(3)
N5 C42 C47 F25 0.4(5)
N5 C42 C47 C46 -179.6(3)
N6 C49 C50 F26 -0.3(5)
N6 C49 C50 C51 178.3(3)
N6 C49 C54 F30 1.3(4)
N6 C49 C54 C53 -179.4(3)
C28 C29 C30 C31 -0.7(5)
C28 C29 C30 C41 -178.2(4)
C29 C28 C33 O6 -179.3(4)
C29 C28 C33 C32 -0.6(6)
C29 C28 C34 N4 1.2(6)
C29 C30 C31 O5 -179.0(4)
C29 C30 C31 C32 2.0(5)
C29 C30 C41 N5 178.7(4)
C30 C31 C32 C33 -2.7(6)
C30 C31 C32 C48 175.9(4)
C31 C30 C41 N5 1.2(6)
C31 C32 C33 O6 -179.3(4)
C31 C32 C33 C28 2.0(6)
C31 C32 C48 N6 179.1(4)
C33 C28 C29 O4 -179.3(4)
C33 C28 C29 C30 0.0(6)
C33 C28 C34 N4 178.7(4)
C33 C32 C48 N6 -2.3(6)
C34 C28 C29 O4 -2.0(6)
C34 C28 C29 C30 177.3(4)
C34 C28 C33 O6 3.3(6)
C34 C28 C33 C32 -178.0(4)
C41 C30 C31 O5 -1.6(6)
C41 C30 C31 C32 179.4(4)
C48 C32 C33 O6 2.1(6)
C48 C32 C33 C28 -176.6(4)
N4A C35 C36 F16 -2.9(7)
N4A C35 C36 C37 177.3(6)
N4A C35 C40 F20 2.4(10)
N4A C35 C40 C39 -177.1(9)
N3A C22 C23 F11 -0.2(12)
N3A C22 C23 C24 -179.5(11)
N3A C22 C27 F15 -0.9(9)
N3A C22 C27 C26 -179.4(9)
N3A C21A C5A C6A -2(2)
N3A C21A C5A C4A -179.5(16)
C21A C5A C4A O2A -1(2)
C21A C5A C4A C3A 178.5(16)
C41A C30A C29A O4A 2(2)
C41A C30A C29A C28A -178.5(13)
O2A C4A C3A C14A 2(3)
O2A C4A C3A C2A -179.9(17)
N1A C8 C9 F1 5.7(11)
N1A C8 C9 C10 -173.8(10)
N1A C8 C13 F5 -3.9(8)
N1A C8 C13 C12 176.5(7)
N1A C7A C1A C2A 6(3)
N1A C7A C1A C6A -177.9(16)
C48A C32A C31A O5A 0(2)
C48A C32A C31A C30A 179.8(13)
C48A C32A C33A O6A 3(2)
C48A C32A C33A C28A 179.8(13)
C6A C5A C4A O2A -178.6(16)
C6A C5A C4A C3A 1(2)
C1A C7A N1A C8 -174.9(14)
C1A C2A C3A C14A 176.1(16)
C1A C2A C3A C4A -2(3)
C1A C6A C5A C21A -178.5(15)
C1A C6A C5A C4A -1(2)
C5A C6A C1A C7A -176.4(16)
C5A C6A C1A C2A 0(3)
C5A C4A C3A C14A -177.4(16)
C5A C4A C3A C2A 1(3)
O5A C31A C30A C41A -1(2)
O5A C31A C30A C29A 178.0(14)
O1A C2A C1A C7A -5(3)
O1A C2A C1A C6A 179.1(16)
O1A C2A C3A C14A -1(2)
O1A C2A C3A C4A -179.4(17)
O3A C6A C1A C7A 4(2)
O3A C6A C1A C2A -179.5(16)
O3A C6A C5A C21A 1(3)
O3A C6A C5A C4A 178.1(16)
N5A C42 C43 F21 0.7(8)
N5A C42 C43 C44 179.1(7)
N5A C42 C47 F25 -0.3(11)
N5A C42 C47 C46 179.7(10)
N5A C41A C30A C31A 179.0(14)
N5A C41A C30A C29A 0(2)
N6A C49 C50 F26 3.0(7)
N6A C49 C50 C51 -178.4(7)
N6A C49 C54 F30 -3.4(10)
N6A C49 C54 C53 176.0(9)
N6A C48A C32A C31A -2(2)
N6A C48A C32A C33A 177.1(13)
N2A C15 C16 F6 -4.0(12)
N2A C15 C16 C17 176.6(11)
N2A C15 C20 F10 4.1(7)
N2A C15 C20 C19 -178.3(7)
N2A C14A C3A C2A 179.1(16)
N2A C14A C3A C4A -3(3)
C32A C48A N6A C49 178.6(12)
C32A C31A C30A C41A 179.1(14)
C32A C31A C30A C29A -2(2)
C31A C32A C33A O6A -177.9(14)
C31A C32A C33A C28A -2(2)
C31A C30A C29A O4A -177.0(13)
C31A C30A C29A C28A 2(2)
C30A C41A N5A C42 175.6(13)
C29A C28A C33A O6A 178.6(12)
C29A C28A C33A C32A 2(2)
C29A C28A C34A N4A -179.3(13)
C33A C32A C31A O5A -178.3(13)
C33A C32A C31A C30A 1(2)
C33A C28A C29A O4A 176.7(13)
C33A C28A C29A C30A -2(2)
C33A C28A C34A N4A -2(2)
C3A C14A N2A C15 175.7(15)
C3A C2A C1A C7A 177.6(16)
C3A C2A C1A C6A 2(2)
C34A C28A C29A O4A -5.7(19)
C34A C28A C29A C30A 175.1(13)
C34A C28A C33A O6A 1(2)
C34A C28A C33A C32A -175.2(14)
